data_4321529
loop_
_publ_author_name
'Berthold Nock'
'Theodosia Maina'
'Francesco Tisato'
'Catherine P. Raptopoulou'
'Aris Terzis'
'Efstratios Chiotellis'

_publ_section_title
;
 Oxorhenium Phosphinophenolato Complexes with Model Peptide Fragments:
 Synthesis, Characterization, and Stability Considerations
;
_journal_name_full 'Inorganic Chemistry'
_journal_page_first 5197
_journal_page_last 5202
_journal_paper_doi 10.1021/ic000154f
_journal_volume 39
_journal_year 2000
_chemical_formula_analytical '[ReO{S(CH3)CONCH2COO)}{P(C6H4O)(C6H5)2}].N(C4H9)4'
_chemical_formula_sum 'C39 H55 N2 O5 P Re S'
_chemical_formula_weight 881.08
_chemical_name_systematic
; 
 ? 
;
_space_group_IT_number 14
_symmetry_cell_setting monoclinic
_symmetry_space_group_name_Hall '-P 2yn'
_symmetry_space_group_name_H-M 'P 1 21/n 1'
_atom_sites_solution_hydrogens geom
_atom_sites_solution_primary direct
_atom_sites_solution_secondary difmap
_audit_creation_method SHELXL
_cell_angle_alpha 90.00
_cell_angle_beta 89.99(1)
_cell_angle_gamma 90.00
_cell_formula_units_Z 4
_cell_length_a 8.910(3)
_cell_length_b 23.466(8)
_cell_length_c 19.114(8)
_cell_measurement_reflns_used 25
_cell_measurement_temperature 298
_cell_measurement_theta_max 11.5
_cell_measurement_theta_min 5.3
_cell_volume 3996(3)
_computing_cell_refinement 'Program LEAST (UCLA Crystallographic package, C.E.Strouse, 1994)'
_computing_data_collection 'Program COLLECT (UCLA Crystallographic package, C.E.Strouse, 1994)'
_computing_data_reduction 'Program REDUCE (UCLA Crystallographic package, C.E.Strouse, 1994)'
_computing_molecular_graphics ORTEP
_computing_structure_refinement 'SHELXL-93 (Sheldrick, 1993)'
_computing_structure_solution 'SHELXS-86 (Sheldrick, 1990)'
_diffrn_ambient_temperature 298
_diffrn_measurement_device 'Crystal Logic Dual Goniometer diffractometer'
_diffrn_measurement_method 'theta-2theta scans'
_diffrn_radiation_monochromator graphite
_diffrn_radiation_source 'fine-focus sealed tube'
_diffrn_radiation_type MoK\a
_diffrn_radiation_wavelength 0.71073
_diffrn_reflns_av_R_equivalents 0.0186
_diffrn_reflns_av_sigmaI/netI 0.0519
_diffrn_reflns_limit_h_max 10
_diffrn_reflns_limit_h_min 0
_diffrn_reflns_limit_k_max 26
_diffrn_reflns_limit_k_min 0
_diffrn_reflns_limit_l_max 21
_diffrn_reflns_limit_l_min -21
_diffrn_reflns_number 6710
_diffrn_reflns_theta_max 24.00
_diffrn_reflns_theta_min 1.74
_diffrn_standards_decay_% -2.3
_diffrn_standards_interval_count 97
_diffrn_standards_number 3
_exptl_absorpt_coefficient_mu 3.176
_exptl_absorpt_correction_T_max 1.00
_exptl_absorpt_correction_T_min 0.82
_exptl_absorpt_correction_type 'psi-scan empirical'
_exptl_crystal_colour red
_exptl_crystal_density_diffrn 1.464
_exptl_crystal_density_meas 1.44
_exptl_crystal_density_method 'floating method'
_exptl_crystal_description parallelipiped
_exptl_crystal_F_000 1796
_exptl_crystal_size_max 0.50
_exptl_crystal_size_mid 0.20
_exptl_crystal_size_min 0.10
_refine_diff_density_max 0.706
_refine_diff_density_min -0.575
_refine_diff_density_rms 0.085
_refine_ls_extinction_method none
_refine_ls_goodness_of_fit_all 1.186
_refine_ls_goodness_of_fit_obs 1.223
_refine_ls_matrix_type full
_refine_ls_number_parameters 504
_refine_ls_number_reflns 6268
_refine_ls_number_restraints 0
_refine_ls_restrained_S_all 1.186
_refine_ls_restrained_S_obs 1.223
_refine_ls_R_factor_all 0.0579
_refine_ls_R_factor_obs 0.0410
_refine_ls_shift/esd_max -0.105
_refine_ls_shift/esd_mean 0.005
_refine_ls_structure_factor_coef Fsqd
_refine_ls_weighting_details 'w=1/[\s^2^(Fo^2^)+(0.0118P)^2^+7.8702P] where P=(Fo^2^+2Fc^2^)/3'
_refine_ls_weighting_scheme calc
_refine_ls_wR_factor_all 0.1002
_refine_ls_wR_factor_obs 0.0918
_reflns_number_observed 5045
_reflns_number_total 6268
_reflns_observed_criterion >2sigma(I)
_cod_data_source_file ic000154f_1.cif
_cod_data_source_block shel93
_cod_depositor_comments
;
The following automatic conversions were performed:

'_refine_ls_weighting_scheme' value 'calc
w=1/[\s^2^(Fo^2^)+(0.0118P)^2^+7.8702P] where P=(Fo^2^+2Fc^2^)/3' was
changed to 'calc'. New tag '_refine_ls_weighting_details' was
created. The value of the new tag was set to
'w=1/[\s^2^(Fo^2^)+(0.0118P)^2^+7.8702P] where P=(Fo^2^+2Fc^2^)/3'.

Automatic conversion script
Id: cif_fix_values 3143 2015-03-26 13:38:13Z robertas 
;
_cod_original_cell_volume 3996(1)
_cod_database_code 4321529

loop_
_symmetry_equiv_pos_as_xyz
'x, y, z'
'-x+1/2, y+1/2, -z+1/2'
'-x, -y, -z'
'x-1/2, -y-1/2, z-1/2'

loop_
_atom_site_aniso_label
_atom_site_aniso_U_11
_atom_site_aniso_U_22
_atom_site_aniso_U_33
_atom_site_aniso_U_23
_atom_site_aniso_U_13
_atom_site_aniso_U_12
Re1 0.0452(2) 0.0595(2) 0.04038(15) 0.01184(13) -0.00186(10) 0.00215(13)
O1 0.042(3) 0.124(5) 0.075(4) 0.030(3) -0.004(2) 0.006(3)
O2 0.042(2) 0.078(3) 0.051(3) 0.019(2) 0.008(2) 0.005(2)
O3 0.073(3) 0.054(3) 0.060(3) 0.003(2) -0.003(2) 0.000(2)
P 0.0354(8) 0.0524(9) 0.0383(8) 0.0079(7) 0.0000(6) -0.0014(7)
S1 0.124(2) 0.0692(13) 0.0508(11) 0.0049(9) -0.0082(11) -0.0072(13)
N1 0.066(4) 0.073(4) 0.039(3) 0.018(3) 0.002(3) 0.009(3)
C1 0.059(4) 0.053(4) 0.076(5) 0.013(4) -0.005(4) 0.003(4)
O4 0.120(5) 0.061(4) 0.096(4) 0.011(3) -0.008(4) -0.008(3)
C2 0.085(6) 0.070(6) 0.071(6) 0.030(4) 0.008(5) 0.004(5)
C3 0.115(7) 0.090(7) 0.046(4) 0.015(4) -0.002(4) 0.016(5)
O5 0.199(8) 0.113(5) 0.050(3) 0.022(3) 0.020(4) 0.005(5)
C4 0.171(11) 0.088(7) 0.048(5) 0.009(4) -0.009(6) -0.016(7)
C5 0.149(25) 0.149(23) 0.101(18) 0.048(16) -0.077(17) -0.064(19)
C5A 0.311(52) 0.115(19) 0.044(11) -0.003(11) 0.051(18) -0.002(23)
C6 0.040(3) 0.041(3) 0.056(4) 0.004(3) 0.005(3) 0.000(3)
C7 0.040(4) 0.055(4) 0.071(5) 0.012(3) 0.013(3) -0.005(3)
C8 0.040(4) 0.066(5) 0.084(6) 0.012(4) -0.011(4) 0.001(3)
C9 0.055(4) 0.078(5) 0.070(5) 0.017(4) -0.016(4) -0.005(4)
C10 0.052(4) 0.065(5) 0.051(4) 0.013(4) -0.003(3) -0.013(4)
C11 0.033(3) 0.051(4) 0.051(4) 0.009(3) -0.003(3) -0.004(3)
C12 0.037(3) 0.057(4) 0.042(3) 0.001(3) 0.000(3) -0.002(3)
C13 0.058(4) 0.067(5) 0.047(4) 0.004(3) 0.009(3) 0.005(4)
C14 0.074(5) 0.084(6) 0.054(5) 0.014(4) 0.019(4) 0.004(4)
C15 0.069(5) 0.091(6) 0.058(5) -0.010(5) 0.015(4) 0.009(5)
C16 0.085(6) 0.058(5) 0.082(6) -0.015(5) 0.007(5) 0.005(4)
C17 0.068(5) 0.054(5) 0.063(5) 0.002(4) 0.004(4) -0.003(4)
C18 0.046(3) 0.050(4) 0.036(3) 0.002(3) 0.008(3) -0.003(3)
C19 0.062(5) 0.057(5) 0.052(4) 0.000(3) 0.004(4) -0.004(4)
C20 0.094(7) 0.057(5) 0.075(6) 0.003(4) 0.014(5) 0.001(5)
C21 0.120(8) 0.050(5) 0.080(6) -0.008(4) 0.031(6) -0.026(5)
C22 0.075(6) 0.094(7) 0.068(5) -0.013(5) 0.012(5) -0.035(6)
C23 0.053(4) 0.072(5) 0.061(4) -0.001(4) 0.005(3) -0.013(4)
N2 0.078(4) 0.091(5) 0.059(4) -0.010(4) 0.005(3) -0.005(4)
C31 0.110(8) 0.110(8) 0.102(8) -0.027(7) 0.008(6) -0.020(7)
C32 0.131(10) 0.109(9) 0.110(8) 0.008(7) 0.012(7) -0.009(8)
C33 0.166(13) 0.103(9) 0.146(11) -0.023(8) 0.038(10) -0.031(9)
C34 0.227(18) 0.118(11) 0.199(16) -0.022(11) 0.089(14) -0.046(11)
C35 0.107(8) 0.135(9) 0.093(7) -0.018(7) 0.013(6) -0.010(7)
C36 0.120(9) 0.112(8) 0.086(7) 0.011(6) 0.012(6) -0.011(7)
C37 0.149(11) 0.115(9) 0.078(7) 0.001(6) 0.004(7) -0.019(8)
C38 0.214(16) 0.115(9) 0.100(8) 0.015(8) 0.012(10) -0.020(10)
C39 0.144(10) 0.114(9) 0.095(7) -0.009(7) 0.038(7) 0.020(8)
C40 0.214(16) 0.136(11) 0.154(13) -0.003(10) 0.067(12) 0.084(11)
C43 0.121(9) 0.139(10) 0.091(7) -0.008(7) -0.006(7) -0.019(8)
C44 0.095(8) 0.176(13) 0.134(11) -0.013(9) 0.006(8) 0.013(9)

loop_
_atom_site_label
_atom_site_type_symbol
_atom_site_fract_x
_atom_site_fract_y
_atom_site_fract_z
_atom_site_U_iso_or_equiv
_atom_site_thermal_displace_type
_atom_site_occupancy
_atom_site_calc_flag
_atom_site_refinement_flags
_atom_site_disorder_group
Re1 Re 0.15284(3) -0.125058(12) 0.258373(12) 0.04836(11) Uani 1 d . .
O1 O 0.3364(5) -0.1342(3) 0.2386(3) 0.080(2) Uani 1 d . .
O2 O -0.0783(5) -0.1179(2) 0.2480(2) 0.0573(12) Uani 1 d . .
O3 O 0.0933(6) -0.2083(2) 0.2244(2) 0.0626(12) Uani 1 d . .
P P 0.1201(2) -0.07505(7) 0.14779(8) 0.0420(4) Uani 1 d . .
S1 S 0.1523(3) -0.04291(9) 0.32342(10) 0.0814(6) Uani 1 d . .
N1 N 0.1085(7) -0.1632(3) 0.3500(3) 0.0592(15) Uani 1 d . .
C1 C 0.0533(8) -0.2433(3) 0.2732(4) 0.063(2) Uani 1 d . .
O4 O 0.0142(8) -0.2926(2) 0.2617(3) 0.092(2) Uani 1 d . .
C2 C 0.0549(11) -0.2215(4) 0.3464(5) 0.075(2) Uani 1 d . .
H2A H -0.0421(103) -0.2221(37) 0.3667(46) 0.100(22) Uiso 1 d . .
H2B H 0.1021(107) -0.2433(38) 0.3722(48) 0.100(22) Uiso 1 d . .
C3 C 0.1087(11) -0.1354(4) 0.4116(4) 0.084(3) Uani 1 d . .
O5 O 0.0677(10) -0.1579(3) 0.4663(3) 0.121(3) Uani 1 d . .
C4 C 0.1632(15) -0.0738(4) 0.4117(4) 0.102(3) Uani 1 d . .
C5 C 0.3009(32) -0.0695(11) 0.4436(12) 0.133(15) Uani 0.51(3) d P .
C5A C 0.1122(48) -0.0376(11) 0.4635(10) 0.157(18) Uani 0.49(3) d P .
C6 C -0.1520(7) -0.1029(3) 0.1915(3) 0.0458(14) Uani 1 d . .
C7 C -0.3093(7) -0.1083(3) 0.1865(4) 0.055(2) Uani 1 d . .
C8 C -0.3826(8) -0.0943(3) 0.1271(4) 0.063(2) Uani 1 d . .
C9 C -0.3078(9) -0.0741(4) 0.0695(4) 0.068(2) Uani 1 d . .
C10 C -0.1548(8) -0.0676(3) 0.0723(4) 0.056(2) Uani 1 d . .
C11 C -0.0763(6) -0.0811(3) 0.1331(3) 0.0451(14) Uani 1 d . .
C12 C 0.2148(7) -0.1038(3) 0.0705(3) 0.0451(14) Uani 1 d . .
C13 C 0.2579(8) -0.0688(3) 0.0151(3) 0.057(2) Uani 1 d . .
C14 C 0.3264(10) -0.0917(4) -0.0425(4) 0.071(2) Uani 1 d . .
C15 C 0.3502(10) -0.1494(4) -0.0467(5) 0.073(2) Uani 1 d . .
C16 C 0.3095(10) -0.1836(4) 0.0067(5) 0.075(2) Uani 1 d . .
C17 C 0.2410(9) -0.1617(3) 0.0660(4) 0.062(2) Uani 1 d . .
C18 C 0.1675(7) 0.0010(3) 0.1470(3) 0.0438(14) Uani 1 d . .
C19 C 0.0689(9) 0.0420(3) 0.1222(4) 0.057(2) Uani 1 d . .
C20 C 0.1102(12) 0.0982(4) 0.1205(5) 0.075(2) Uani 1 d . .
C21 C 0.2474(13) 0.1148(4) 0.1445(5) 0.083(3) Uani 1 d . .
C22 C 0.3433(12) 0.0746(4) 0.1707(5) 0.079(3) Uani 1 d . .
C23 C 0.3071(8) 0.0176(3) 0.1724(4) 0.062(2) Uani 1 d . .
N2 N 0.0793(8) -0.1753(3) 0.6805(3) 0.076(2) Uani 1 d . .
C31 C 0.1376(13) -0.1232(4) 0.7149(6) 0.107(3) Uani 1 d . .
H31A H 0.0615(13) -0.1097(4) 0.7472(6) 0.189(22) Uiso 1 calc R .
H31B H 0.2243(13) -0.1339(4) 0.7426(6) 0.189(22) Uiso 1 calc R .
C32 C 0.1814(14) -0.0751(5) 0.6698(6) 0.117(4) Uani 1 d . .
H32A H 0.0919(14) -0.0587(5) 0.6491(6) 0.258(32) Uiso 1 calc R .
H32B H 0.2439(14) -0.0893(5) 0.6321(6) 0.258(32) Uiso 1 calc R .
C33 C 0.2667(17) -0.0286(5) 0.7093(7) 0.138(5) Uani 1 d . .
H33A H 0.2017(17) -0.0121(5) 0.7447(7) 0.180(20) Uiso 1 calc R .
H33B H 0.3525(17) -0.0453(5) 0.7328(7) 0.180(20) Uiso 1 calc R .
C34 C 0.3186(19) 0.0167(6) 0.6615(8) 0.181(7) Uani 1 d . .
H34A H 0.3908(103) 0.0403(33) 0.6850(24) 0.249(49) Uiso 1 calc R .
H34B H 0.2346(27) 0.0396(33) 0.6473(51) 0.249(49) Uiso 1 calc R .
H34C H 0.3641(129) -0.0002(6) 0.6210(32) 0.249(49) Uiso 1 calc R .
C35 C 0.0188(13) -0.2172(5) 0.7345(5) 0.112(3) Uani 1 d . .
H35A H -0.0590(13) -0.1979(5) 0.7609(5) 0.189(22) Uiso 1 calc R .
H35B H -0.0290(13) -0.2482(5) 0.7094(5) 0.189(22) Uiso 1 calc R .
C36 C 0.1252(13) -0.2423(5) 0.7849(5) 0.106(3) Uani 1 d . .
H36A H 0.1800(13) -0.2121(5) 0.8082(5) 0.258(32) Uiso 1 calc R .
H36B H 0.1971(13) -0.2658(5) 0.7600(5) 0.258(32) Uiso 1 calc R .
C37 C 0.0457(14) -0.2777(5) 0.8382(5) 0.114(4) Uani 1 d . .
H37A H -0.0144(14) -0.2523(5) 0.8669(5) 0.180(20) Uiso 1 calc R .
H37B H -0.0233(14) -0.3027(5) 0.8136(5) 0.180(20) Uiso 1 calc R .
C38 C 0.1347(18) -0.3126(5) 0.8847(6) 0.143(5) Uani 1 d . .
H38A H 0.0696(18) -0.3336(31) 0.9152(34) 0.199(37) Uiso 1 calc R .
H38B H 0.1994(80) -0.2886(6) 0.9120(37) 0.199(37) Uiso 1 calc R .
H38C H 0.1943(83) -0.3386(29) 0.8576(7) 0.199(37) Uiso 1 calc R .
C39 C 0.2113(14) -0.2012(5) 0.6389(6) 0.118(4) Uani 1 d . .
H39A H 0.2472(14) -0.1721(5) 0.6069(6) 0.189(22) Uiso 1 calc R .
H39B H 0.2917(14) -0.2085(5) 0.6719(6) 0.189(22) Uiso 1 calc R .
C40 C 0.1909(20) -0.2505(6) 0.6002(8) 0.168(7) Uani 1 d . .
H40A H 0.1143(20) -0.2435(6) 0.5652(8) 0.258(32) Uiso 1 calc R .
H40B H 0.1539(20) -0.2801(6) 0.6311(8) 0.258(32) Uiso 1 calc R .
C41 C 0.3334(25) -0.2724(10) 0.5633(12) 0.223(9) Uiso 1 d . .
H41A H 0.4137(25) -0.2669(10) 0.5969(12) 0.180(20) Uiso 1 calc R .
H41B H 0.3197(25) -0.3132(10) 0.5594(12) 0.180(20) Uiso 1 calc R .
C42 C 0.3768(27) -0.2601(10) 0.5169(11) 0.297(15) Uiso 1 d . .
H42A H 0.4588(69) -0.2847(25) 0.5047(25) 0.189(34) Uiso 1 calc R .
H42B H 0.4121(93) -0.2216(16) 0.5204(17) 0.189(34) Uiso 1 calc R .
H42C H 0.3007(39) -0.2624(37) 0.4815(14) 0.189(34) Uiso 1 calc R .
C43 C -0.0429(14) -0.1644(5) 0.6285(6) 0.117(4) Uani 1 d . .
H43A H -0.0010(14) -0.1425(5) 0.5901(6) 0.189(22) Uiso 1 calc R .
H43B H -0.0752(14) -0.2007(5) 0.6096(6) 0.189(22) Uiso 1 calc R .
C44 C -0.1753(14) -0.1342(6) 0.6545(7) 0.135(5) Uani 1 d . .
H44A H -0.1464(14) -0.0973(6) 0.6729(7) 0.258(32) Uiso 1 calc R .
H44B H -0.2219(14) -0.1559(6) 0.6918(7) 0.258(32) Uiso 1 calc R .
C45 C -0.2901(23) -0.1264(8) 0.5915(10) 0.194(7) Uiso 1 d . .
H45A H -0.2389(23) -0.1073(8) 0.5534(10) 0.180(20) Uiso 1 calc R .
H45B H -0.3203(23) -0.1637(8) 0.5750(10) 0.180(20) Uiso 1 calc R .
C46 C -0.4083(31) -0.0978(11) 0.6072(13) 0.257(11) Uiso 1 d . .
H7 H -0.3634(61) -0.1230(22) 0.2192(29) 0.029(14) Uiso 1 d . .
H8 H -0.4936(82) -0.0957(28) 0.1280(35) 0.065(20) Uiso 1 d . .
H9 H -0.3549(93) -0.0603(33) 0.0294(43) 0.089(27) Uiso 1 d . .
H10 H -0.1107(68) -0.0559(25) 0.0417(31) 0.037(18) Uiso 1 d . .
H13 H 0.2398(65) -0.0274(26) 0.0152(29) 0.043(16) Uiso 1 d . .
H14 H 0.3439(81) -0.0700(31) -0.0775(38) 0.065(22) Uiso 1 d . .
H15 H 0.3863(88) -0.1639(32) -0.0832(41) 0.075(25) Uiso 1 d . .
H16 H 0.3310(72) -0.2194(29) 0.0029(33) 0.050(19) Uiso 1 d . .
H17 H 0.2152(72) -0.1856(28) 0.1058(34) 0.057(19) Uiso 1 d . .
H19 H -0.0118(70) 0.0285(26) 0.1105(32) 0.042(19) Uiso 1 d . .
H20 H 0.0510(97) 0.1265(34) 0.1066(45) 0.086(29) Uiso 1 d . .
H21 H 0.2546(74) 0.1553(30) 0.1471(33) 0.059(20) Uiso 1 d . .
H22 H 0.4218(88) 0.0844(32) 0.1905(38) 0.066(24) Uiso 1 d . .
H23 H 0.3838(83) -0.0109(30) 0.1914(37) 0.072(23) Uiso 1 d . .

loop_
_atom_type_symbol
_atom_type_description
_atom_type_scat_dispersion_real
_atom_type_scat_dispersion_imag
_atom_type_scat_source
C C 0.0033 0.0016 'International Tables Vol C Tables 4.2.6.8 and 6.1.1.4'
H H 0.0000 0.0000 'International Tables Vol C Tables 4.2.6.8 and 6.1.1.4'
N N 0.0061 0.0033 'International Tables Vol C Tables 4.2.6.8 and 6.1.1.4'
O O 0.0106 0.0060 'International Tables Vol C Tables 4.2.6.8 and 6.1.1.4'
S S 0.1246 0.1234 'International Tables Vol C Tables 4.2.6.8 and 6.1.1.4'
P P 0.1023 0.0942 'International Tables Vol C Tables 4.2.6.8 and 6.1.1.4'
Re Re -1.0185 7.2310 'International Tables Vol C Tables 4.2.6.8 and 6.1.1.4'

loop_
_geom_angle_atom_site_label_1
_geom_angle_atom_site_label_2
_geom_angle_atom_site_label_3
_geom_angle
_geom_angle_site_symmetry_1
_geom_angle_site_symmetry_3
_geom_angle_publ_flag
O1 Re1 N1 109.2(2) . . ?
O1 Re1 O2 161.4(2) . . ?
N1 Re1 O2 85.6(2) . . ?
O1 Re1 O3 93.2(2) . . ?
N1 Re1 O3 78.9(2) . . ?
O2 Re1 O3 78.3(2) . . ?
O1 Re1 S1 103.3(2) . . ?
N1 Re1 S1 84.3(2) . . ?
O2 Re1 S1 88.96(15) . . ?
O3 Re1 S1 159.59(15) . . ?
O1 Re1 P 89.0(2) . . ?
N1 Re1 P 161.7(2) . . ?
O2 Re1 P 76.08(12) . . ?
O3 Re1 P 98.51(13) . . ?
S1 Re1 P 93.74(7) . . ?
C6 O2 Re1 126.6(4) . . ?
C1 O3 Re1 115.6(5) . . ?
C11 P C12 107.3(3) . . ?
C11 P C18 107.7(3) . . ?
C12 P C18 104.2(3) . . ?
C11 P Re1 102.5(2) . . ?
C12 P Re1 117.9(2) . . ?
C18 P Re1 116.7(2) . . ?
C4 S1 Re1 99.5(3) . . ?
C3 N1 C2 120.0(7) . . ?
C3 N1 Re1 123.2(5) . . ?
C2 N1 Re1 116.3(5) . . ?
O4 C1 O3 123.2(8) . . ?
O4 C1 C2 119.7(7) . . ?
O3 C1 C2 117.1(7) . . ?
N1 C2 C1 111.9(6) . . ?
O5 C3 N1 122.4(9) . . ?
O5 C3 C4 120.2(8) . . ?
N1 C3 C4 117.4(7) . . ?
C5 C4 C5A 85.9(19) . . ?
C5 C4 C3 110.8(13) . . ?
C5A C4 C3 118.6(14) . . ?
C5 C4 S1 115.2(12) . . ?
C5A C4 S1 113.4(12) . . ?
C3 C4 S1 110.9(6) . . ?
C4 C5 C5A 47.2(12) . . ?
C4 C5A C5 46.8(13) . . ?
O2 C6 C11 120.9(5) . . ?
O2 C6 C7 121.9(6) . . ?
C11 C6 C7 117.2(6) . . ?
C8 C7 C6 121.0(7) . . ?
C7 C8 C9 121.6(7) . . ?
C8 C9 C10 119.4(7) . . ?
C9 C10 C11 120.4(7) . . ?
C10 C11 C6 120.4(6) . . ?
C10 C11 P 127.4(5) . . ?
C6 C11 P 112.2(4) . . ?
C17 C12 C13 119.0(7) . . ?
C17 C12 P 119.4(5) . . ?
C13 C12 P 121.5(5) . . ?
C14 C13 C12 120.2(7) . . ?
C13 C14 C15 120.1(8) . . ?
C16 C15 C14 120.1(8) . . ?
C15 C16 C17 121.2(8) . . ?
C12 C17 C16 119.3(8) . . ?
C19 C18 C23 119.4(7) . . ?
C19 C18 P 122.2(5) . . ?
C23 C18 P 118.4(5) . . ?
C20 C19 C18 120.4(8) . . ?
C21 C20 C19 120.5(9) . . ?
C20 C21 C22 119.2(8) . . ?
C21 C22 C23 122.1(9) . . ?
C22 C23 C18 118.3(8) . . ?
C31 N2 C43 114.2(8) . . ?
C31 N2 C35 110.8(7) . . ?
C43 N2 C35 107.6(8) . . ?
C31 N2 C39 106.7(8) . . ?
C43 N2 C39 106.2(8) . . ?
C35 N2 C39 111.3(8) . . ?
C32 C31 N2 117.6(9) . . ?
C31 C32 C33 112.9(10) . . ?
C34 C33 C32 111.3(12) . . ?
C36 C35 N2 118.2(9) . . ?
C35 C36 C37 111.3(10) . . ?
C38 C37 C36 118.3(12) . . ?
C40 C39 N2 120.2(12) . . ?
C39 C40 C41 114.5(17) . . ?
C42 C41 C40 128.5(28) . . ?
C44 C43 N2 116.3(10) . . ?
C43 C44 C45 108.5(12) . . ?
C46 C45 C44 114.3(19) . . ?

loop_
_geom_bond_atom_site_label_1
_geom_bond_atom_site_label_2
_geom_bond_distance
_geom_bond_site_symmetry_2
_geom_bond_publ_flag
Re1 O1 1.692(5) . ?
Re1 N1 2.007(5) . ?
Re1 O2 2.076(4) . ?
Re1 O3 2.126(5) . ?
Re1 S1 2.294(2) . ?
Re1 P 2.435(2) . ?
O2 C6 1.313(7) . ?
O3 C1 1.292(8) . ?
P C11 1.778(6) . ?
P C12 1.830(6) . ?
P C18 1.834(6) . ?
S1 C4 1.839(8) . ?
N1 C3 1.345(10) . ?
N1 C2 1.450(11) . ?
C1 O4 1.227(9) . ?
C1 C2 1.489(12) . ?
C3 O5 1.226(9) . ?
C3 C4 1.525(13) . ?
C4 C5 1.37(2) . ?
C4 C5A 1.38(2) . ?
C5 C5A 1.88(4) . ?
C6 C11 1.400(8) . ?
C6 C7 1.411(9) . ?
C7 C8 1.351(10) . ?
C8 C9 1.370(11) . ?
C9 C10 1.372(10) . ?
C10 C11 1.394(9) . ?
C12 C17 1.381(10) . ?
C12 C13 1.393(9) . ?
C13 C14 1.369(10) . ?
C14 C15 1.372(12) . ?
C15 C16 1.346(12) . ?
C16 C17 1.386(11) . ?
C18 C19 1.386(9) . ?
C18 C23 1.392(9) . ?
C19 C20 1.369(11) . ?
C20 C21 1.363(14) . ?
C21 C22 1.366(14) . ?
C22 C23 1.377(12) . ?
N2 C31 1.482(11) . ?
N2 C43 1.497(12) . ?
N2 C35 1.525(12) . ?
N2 C39 1.545(12) . ?
C31 C32 1.473(14) . ?
C32 C33 1.531(15) . ?
C33 C34 1.48(2) . ?
C35 C36 1.475(14) . ?
C36 C37 1.495(13) . ?
C37 C38 1.444(15) . ?
C39 C40 1.38(2) . ?
C40 C41 1.54(2) . ?
C41 C42 1.01(3) . ?
C43 C44 1.46(2) . ?
C44 C45 1.59(2) . ?
C45 C46 1.28(3) . ?
